data_8101720
loop_
_publ_author_name
'Miao, Q. '
'Zhao, Y.-J.'
'Cheng, Y.-Q.'
'Hu, M.-L.'

_publ_section_title
;
Crystal structure of aquabis(1,10-phenanthroline)-\m-(1,1'-biphenyl-2,2'-
dicarboxylato)dinitratodilead(II), Pb~2~(C~12~H~8~N~2~)~2~(C~14~H~8~O~4~)
(H~2~O)(NO~3~)~2~
;
_journal_issue 2
_journal_name_full 'Zeitschrift f\"ur Kristallographie - New Crystal Structures'
_journal_page_first 159
_journal_page_last 161
_journal_volume 220
_journal_year 2005
_chemical_formula_sum 'C38 H26 N6 O11 Pb2'
_chemical_formula_weight 1157.03
_chemical_name_systematic
; 
aquabis(1,10-phenanthroline)-\m-(1,1'-biphenyl-2,2'-
dicarboxylato)dinitratodilead(II) 
;
_space_group_IT_number 14
_symmetry_cell_setting monoclinic
_symmetry_space_group_name_Hall '-P 2ybc'
_symmetry_space_group_name_H-M 'P 1 21/c 1'
_atom_sites_solution_hydrogens geom
_atom_sites_solution_primary direct
_atom_sites_solution_secondary difmap
_audit_creation_method SHELXL-97
_cell_angle_alpha 90.00
_cell_angle_beta 110.57(3)
_cell_angle_gamma 90.00
_cell_formula_units_Z 1
_cell_length_a 10.8980(7)
_cell_length_b 23.4492(17)
_cell_length_c 14.8137(10)
_cell_measurement_reflns_used 5691
_cell_measurement_temperature 298(2)
_cell_measurement_theta_max 24.67
_cell_measurement_theta_min 2.17
_cell_volume 3544.3(8)
_computing_cell_refinement 'SAINT (Siemens, 1997)'
_computing_data_collection 'SMART (Siemens, 1997)'
_computing_data_reduction 'SAINT (Siemens, 1997)'
_computing_molecular_graphics 'ORTEP-II (Johnson, 1976)'
_computing_publication_material 'SHELXL-97 (Sheldrick, 1997)'
_computing_structure_refinement 'SHELXL-97 (Sheldrick, 1997)'
_computing_structure_solution 'SHELXS-97 (Sheldrick, 1997)'
_diffrn_ambient_temperature 298(2)
_diffrn_measured_fraction_theta_full 0.995
_diffrn_measured_fraction_theta_max 0.995
_diffrn_measurement_device_type 'Bruker APEX area-detector diffractometer'
_diffrn_measurement_method '600 frames, delta omega = 0.3 dgr'
_diffrn_radiation_monochromator graphite
_diffrn_radiation_source 'fine-focus sealed tube'
_diffrn_radiation_type MoK\a
_diffrn_radiation_wavelength 0.71073
_diffrn_reflns_av_R_equivalents 0.0373
_diffrn_reflns_av_sigmaI/netI 0.0432
_diffrn_reflns_limit_h_max 12
_diffrn_reflns_limit_h_min -13
_diffrn_reflns_limit_k_max 28
_diffrn_reflns_limit_k_min -26
_diffrn_reflns_limit_l_max 16
_diffrn_reflns_limit_l_min -17
_diffrn_reflns_number 18805
_diffrn_reflns_theta_full 25.25
_diffrn_reflns_theta_max 25.25
_diffrn_reflns_theta_min 1.71
_diffrn_standards_decay_% 0
_diffrn_standards_interval_time 0
_diffrn_standards_number 0
_exptl_absorpt_coefficient_mu 9.562
_exptl_absorpt_correction_T_max 0.4751
_exptl_absorpt_correction_T_min 0.1195
_exptl_absorpt_correction_type multi-scan
_exptl_absorpt_process_details '(SADABS; Bruker, 2002)'
_exptl_crystal_colour yellow
_exptl_crystal_density_diffrn 2.168
_exptl_crystal_density_method 'not measured'
_exptl_crystal_description block
_exptl_crystal_F_000 2192
_exptl_crystal_size_max 0.34
_exptl_crystal_size_mid 0.20
_exptl_crystal_size_min 0.08
_refine_diff_density_max 0.945
_refine_diff_density_min -0.631
_refine_diff_density_rms 0.115
_refine_ls_extinction_method none
_refine_ls_goodness_of_fit_ref 0.989
_refine_ls_hydrogen_treatment mixed
_refine_ls_matrix_type full
_refine_ls_number_parameters 515
_refine_ls_number_reflns 6376
_refine_ls_number_restraints 3
_refine_ls_restrained_S_all 1.018
_refine_ls_R_factor_all 0.0419
_refine_ls_R_factor_gt 0.0290
_refine_ls_shift/su_max 0.000
_refine_ls_shift/su_mean 0.000
_refine_ls_structure_factor_coef Fsqd
_refine_ls_weighting_details 'calc w=1/[\s^2^(Fo^2^)+(0.0344P)^2^+0.0000P] where P=(Fo^2^+2Fc^2^)/3'
_refine_ls_weighting_scheme calc
_refine_ls_wR_factor_gt 0.0646
_refine_ls_wR_factor_ref 0.0702
_reflns_number_gt 5124
_reflns_number_total 6376
_reflns_threshold_expression >2sigma(I)
_cod_data_source_file 1267-1459.cff
_cod_data_source_block I
_cod_depositor_comments
;
The following automatic conversions were performed:
'_symmetry_cell_setting' value 'Monoclinic' changed to 'monoclinic'
according to '/home/saulius/struct/CIF-dictionaries/cif_core.dic'
dictionary named 'cif_core.dic' version 2.4.1 from
2010-06-29.

'_exptl_absorpt_correction_type' value 'Multi-scan' changed
to 'multi-scan' according to
'/home/saulius/struct/CIF-dictionaries/cif_core.dic' dictionary named
'cif_core.dic' version 2.4.1 from 2010-06-29.

Automatic conversion script
Id: cif_fix_enum 1555 2011-01-17 13:19:09Z saulius 
;
_cod_original_cell_volume 3544.2(4)
_cod_original_sg_symbol_Hall -P2ybc
_cod_original_sg_symbol_H-M P21/c
_cod_database_code 8101720

loop_
_symmetry_equiv_pos_as_xyz
'x, y, z'
'-x, y+1/2, -z+1/2'
'-x, -y, -z'
'x, -y-1/2, z-1/2'

loop_
_atom_site_label
_atom_site_type_symbol
_atom_site_fract_x
_atom_site_fract_y
_atom_site_fract_z
_atom_site_U_iso_or_equiv
_atom_site_adp_type
_atom_site_occupancy
_atom_site_symmetry_multiplicity
_atom_site_Wyckoff_symbol
_atom_site_calc_flag
_atom_site_refinement_flags
_atom_site_disorder_assembly
_atom_site_disorder_group
Pb1 Pb 0.20278(2) 0.338966(9) 0.438196(16) 0.03857(8) Uani 1 4 e d . . .
Pb2 Pb 0.13434(2) 0.215179(9) 0.629388(17) 0.04272(8) Uani 1 4 e d . . .
N1 N 0.4495(4) 0.32074(19) 0.4893(3) 0.0393(11) Uani 1 4 e d . . .
N2 N 0.3355(5) 0.4141(2) 0.3837(3) 0.0426(12) Uani 1 4 e d . . .
N3 N 0.3656(4) 0.17893(18) 0.6990(3) 0.0364(11) Uani 1 4 e d . . .
N4 N 0.1761(5) 0.1153(2) 0.5679(3) 0.0476(13) Uani 1 4 e d . . .
N5 N -0.0431(6) 0.1228(3) 0.6881(5) 0.0632(15) Uani 1 4 e d . . .
N6 N 0.9298(6) 0.2762(3) 0.4339(5) 0.0676(17) Uani 1 4 e d . . .
O1 O 0.3151(5) 0.39618(17) 0.5920(3) 0.0583(12) Uani 1 4 e d . . .
O2 O 0.2799(4) 0.30650(16) 0.6196(3) 0.0455(10) Uani 1 4 e d . . .
O3 O 0.2178(4) 0.24319(15) 0.8148(3) 0.0419(9) Uani 1 4 e d . . .
O4 O 0.1977(4) 0.27213(16) 0.9509(3) 0.0411(9) Uani 1 4 e d . . .
O5 O 0.0730(4) 0.13766(19) 0.7315(3) 0.0554(11) Uani 1 4 e d . . .
O6 O -0.1033(6) 0.1486(3) 0.6158(5) 0.125(3) Uani 1 4 e d . . .
O7 O -0.0891(6) 0.0829(3) 0.7181(5) 0.113(2) Uani 1 4 e d . . .
O8 O 0.8975(5) 0.2291(3) 0.4529(4) 0.0873(17) Uani 1 4 e d . . .
O9 O 0.9109(6) 0.2909(3) 0.3506(4) 0.106(2) Uani 1 4 e d . . .
O10 O 0.9882(5) 0.3093(2) 0.5027(4) 0.0744(14) Uani 1 4 e d . . .
C1 C 0.3296(6) 0.3546(2) 0.6472(4) 0.0390(13) Uani 1 4 e d . . .
C2 C 0.4153(6) 0.3605(2) 0.7512(4) 0.0400(14) Uani 1 4 e d . . .
C3 C 0.5516(6) 0.3560(2) 0.7767(5) 0.0507(16) Uani 1 4 e d . . .
H3 H 0.5877 0.3529 0.7286 0.061 Uiso 1 4 e calc R . .
C4 C 0.6322(6) 0.3562(3) 0.8715(5) 0.0573(18) Uani 1 4 e d . . .
H4 H 0.7225 0.3530 0.8879 0.069 Uiso 1 4 e calc R . .
C5 C 0.5775(6) 0.3612(3) 0.9429(5) 0.0520(16) Uani 1 4 e d . . .
H5 H 0.6312 0.3614 1.0075 0.062 Uiso 1 4 e calc R . .
C6 C 0.4441(6) 0.3659(2) 0.9179(4) 0.0490(16) Uani 1 4 e d . . .
H6 H 0.4087 0.3686 0.9665 0.059 Uiso 1 4 e calc R . .
C7 C 0.3603(5) 0.3667(2) 0.8223(4) 0.0363(13) Uani 1 4 e d . . .
C8 C 0.2169(5) 0.3755(2) 0.7955(4) 0.0359(13) Uani 1 4 e d . . .
C9 C 0.1360(6) 0.3367(2) 0.8180(4) 0.0377(13) Uani 1 4 e d . . .
C10 C 0.0043(6) 0.3471(3) 0.7918(5) 0.0507(16) Uani 1 4 e d . . .
H10 H -0.0492 0.3206 0.8066 0.061 Uiso 1 4 e calc R . .
C11 C -0.0490(7) 0.3963(3) 0.7439(5) 0.0609(18) Uani 1 4 e d . . .
H11 H -0.1382 0.4034 0.7278 0.073 Uiso 1 4 e calc R . .
C12 C 0.0274(7) 0.4347(3) 0.7200(5) 0.0616(19) Uani 1 4 e d . . .
H12 H -0.0098 0.4675 0.6860 0.074 Uiso 1 4 e calc R . .
C13 C 0.1595(6) 0.4253(2) 0.7456(4) 0.0488(15) Uani 1 4 e d . . .
H13 H 0.2116 0.4522 0.7299 0.059 Uiso 1 4 e calc R . .
C14 C 0.1897(5) 0.2808(2) 0.8655(4) 0.0360(13) Uani 1 4 e d . . .
C15 C 0.5064(6) 0.2749(2) 0.5377(4) 0.0463(15) Uani 1 4 e d . . .
H15 H 0.4533 0.2463 0.5472 0.056 Uiso 1 4 e calc R . .
C16 C 0.6412(6) 0.2672(3) 0.5751(5) 0.0545(17) Uani 1 4 e d . . .
H16 H 0.6769 0.2336 0.6068 0.065 Uiso 1 4 e calc R . .
C17 C 0.7200(6) 0.3097(3) 0.5645(4) 0.0508(16) Uani 1 4 e d . . .
H17 H 0.8107 0.3057 0.5904 0.061 Uiso 1 4 e calc R . .
C18 C 0.6646(6) 0.3591(3) 0.5149(4) 0.0442(14) Uani 1 4 e d . . .
C19 C 0.7420(6) 0.4052(3) 0.4996(5) 0.0578(18) Uani 1 4 e d . . .
H19 H 0.8329 0.4026 0.5252 0.069 Uiso 1 4 e calc R . .
C20 C 0.6868(6) 0.4518(3) 0.4497(5) 0.0560(17) Uani 1 4 e d . . .
H20 H 0.7392 0.4812 0.4414 0.067 Uiso 1 4 e calc R . .
C21 C 0.5480(6) 0.4565(2) 0.4092(4) 0.0429(14) Uani 1 4 e d . . .
C22 C 0.4853(7) 0.5020(3) 0.3506(5) 0.0569(18) Uani 1 4 e d . . .
H22 H 0.5346 0.5316 0.3390 0.068 Uiso 1 4 e calc R . .
C23 C 0.3520(7) 0.5033(3) 0.3101(5) 0.0587(18) Uani 1 4 e d . . .
H23 H 0.3097 0.5334 0.2705 0.070 Uiso 1 4 e calc R . .
C24 C 0.2805(6) 0.4586(2) 0.3294(5) 0.0496(16) Uani 1 4 e d . . .
H24 H 0.1896 0.4600 0.3027 0.060 Uiso 1 4 e calc R . .
C25 C 0.4672(6) 0.4123(2) 0.4220(4) 0.0398(13) Uani 1 4 e d . . .
C26 C 0.5285(5) 0.3631(2) 0.4777(4) 0.0370(13) Uani 1 4 e d . . .
C27 C 0.4588(6) 0.2110(2) 0.7589(4) 0.0408(14) Uani 1 4 e d . . .
H27 H 0.4347 0.2445 0.7821 0.049 Uiso 1 4 e calc R . .
C28 C 0.5914(6) 0.1971(3) 0.7887(4) 0.0502(16) Uani 1 4 e d . . .
H28 H 0.6541 0.2213 0.8295 0.060 Uiso 1 4 e calc R . .
C29 C 0.6282(6) 0.1470(3) 0.7571(5) 0.0556(17) Uani 1 4 e d . . .
H29 H 0.7162 0.1370 0.7760 0.067 Uiso 1 4 e calc R . .
C30 C 0.5318(6) 0.1115(3) 0.6963(4) 0.0458(15) Uani 1 4 e d . . .
C31 C 0.5629(8) 0.0577(3) 0.6641(5) 0.0619(19) Uani 1 4 e d . . .
H31 H 0.6498 0.0457 0.6845 0.074 Uiso 1 4 e calc R . .
C32 C 0.4693(8) 0.0243(3) 0.6053(5) 0.066(2) Uani 1 4 e d . . .
H32 H 0.4912 -0.0111 0.5871 0.079 Uiso 1 4 e calc R . .
C33 C 0.3359(8) 0.0426(3) 0.5703(4) 0.0553(17) Uani 1 4 e d . . .
C34 C 0.2342(10) 0.0118(3) 0.5016(5) 0.074(2) Uani 1 4 e d . . .
H34 H 0.2525 -0.0235 0.4805 0.089 Uiso 1 4 e calc R . .
C35 C 0.1103(9) 0.0327(3) 0.4658(5) 0.073(2) Uani 1 4 e d . . .
H35 H 0.0445 0.0133 0.4181 0.087 Uiso 1 4 e calc R . .
C36 C 0.0848(7) 0.0845(3) 0.5027(5) 0.0628(19) Uani 1 4 e d . . .
H36 H -0.0008 0.0981 0.4805 0.075 Uiso 1 4 e calc R . .
C37 C 0.3011(6) 0.0952(2) 0.6015(4) 0.0430(14) Uani 1 4 e d . . .
C38 C 0.4012(6) 0.1294(2) 0.6674(4) 0.0403(14) Uani 1 4 e d . . .
O11 O -0.0218(11) 0.5605(7) 0.5700(10) 0.233(5) Uiso 1 4 e d D . .
H11A H -0.025(13) 0.542(6) 0.518(6) 0.280 Uiso 1 4 e d D . .
H11B H 0.055(8) 0.566(7) 0.621(7) 0.280 Uiso 1 4 e d D . .

loop_
_atom_site_aniso_label
_atom_site_aniso_U_11
_atom_site_aniso_U_22
_atom_site_aniso_U_33
_atom_site_aniso_U_23
_atom_site_aniso_U_13
_atom_site_aniso_U_12
Pb1 0.03789(14) 0.03698(13) 0.04082(14) 0.00301(9) 0.01382(11) -0.00133(9)
Pb2 0.03571(14) 0.03947(14) 0.04915(15) 0.00795(10) 0.01015(12) 0.00148(9)
N1 0.040(3) 0.037(3) 0.040(3) -0.002(2) 0.013(2) -0.004(2)
N2 0.044(3) 0.041(3) 0.043(3) 0.002(2) 0.016(3) 0.000(2)
N3 0.038(3) 0.035(3) 0.036(3) 0.001(2) 0.014(2) -0.001(2)
N4 0.060(4) 0.047(3) 0.038(3) -0.003(2) 0.019(3) -0.016(3)
N5 0.056(4) 0.058(4) 0.075(5) -0.003(3) 0.022(4) -0.007(3)
N6 0.037(4) 0.097(5) 0.070(5) 0.020(4) 0.021(4) 0.008(3)
O1 0.088(4) 0.042(2) 0.039(2) -0.0009(19) 0.015(2) -0.015(2)
O2 0.055(3) 0.038(2) 0.041(2) -0.0064(18) 0.014(2) -0.0155(19)
O3 0.048(2) 0.032(2) 0.048(2) 0.0003(17) 0.020(2) 0.0064(17)
O4 0.041(2) 0.038(2) 0.042(2) 0.0031(17) 0.012(2) 0.0062(17)
O5 0.048(3) 0.063(3) 0.054(3) 0.000(2) 0.016(2) -0.010(2)
O6 0.066(4) 0.162(7) 0.106(5) 0.046(5) -0.020(4) -0.004(4)
O7 0.109(5) 0.077(4) 0.165(6) 0.001(4) 0.064(5) -0.048(4)
O8 0.069(4) 0.101(4) 0.096(4) 0.006(3) 0.034(3) -0.023(3)
O9 0.067(4) 0.164(6) 0.077(4) 0.049(4) 0.013(4) 0.022(4)
O10 0.057(3) 0.078(4) 0.096(4) 0.011(3) 0.037(3) 0.007(3)
C1 0.041(3) 0.041(3) 0.040(3) -0.007(3) 0.020(3) -0.005(3)
C2 0.045(4) 0.028(3) 0.047(4) -0.001(2) 0.015(3) -0.008(2)
C3 0.050(4) 0.045(4) 0.058(4) -0.007(3) 0.020(4) -0.010(3)
C4 0.042(4) 0.048(4) 0.072(5) 0.001(3) 0.008(4) -0.003(3)
C5 0.050(4) 0.047(4) 0.045(4) 0.004(3) -0.002(3) -0.004(3)
C6 0.053(4) 0.051(4) 0.038(4) -0.003(3) 0.010(3) 0.003(3)
C7 0.042(3) 0.027(3) 0.036(3) 0.001(2) 0.008(3) -0.001(2)
C8 0.041(3) 0.033(3) 0.033(3) -0.003(2) 0.012(3) 0.003(2)
C9 0.039(3) 0.038(3) 0.031(3) -0.003(2) 0.006(3) 0.002(3)
C10 0.046(4) 0.051(4) 0.053(4) -0.001(3) 0.015(3) 0.006(3)
C11 0.044(4) 0.064(5) 0.061(5) -0.002(4) 0.002(4) 0.020(3)
C12 0.063(5) 0.046(4) 0.060(5) 0.013(3) 0.002(4) 0.026(3)
C13 0.062(4) 0.040(3) 0.041(4) 0.000(3) 0.014(3) 0.000(3)
C14 0.024(3) 0.034(3) 0.048(4) 0.001(3) 0.010(3) 0.002(2)
C15 0.054(4) 0.037(3) 0.049(4) 0.001(3) 0.018(3) -0.001(3)
C16 0.048(4) 0.053(4) 0.055(4) 0.004(3) 0.008(3) 0.011(3)
C17 0.036(4) 0.063(4) 0.048(4) -0.005(3) 0.009(3) 0.001(3)
C18 0.043(4) 0.051(4) 0.039(3) -0.012(3) 0.013(3) -0.011(3)
C19 0.038(4) 0.081(5) 0.052(4) -0.008(4) 0.013(3) -0.024(4)
C20 0.052(4) 0.057(4) 0.064(5) -0.004(3) 0.026(4) -0.021(3)
C21 0.049(4) 0.045(3) 0.040(4) -0.007(3) 0.022(3) -0.015(3)
C22 0.071(5) 0.045(4) 0.065(5) -0.011(3) 0.036(4) -0.020(3)
C23 0.071(5) 0.043(4) 0.072(5) 0.000(3) 0.037(4) -0.003(3)
C24 0.045(4) 0.041(4) 0.065(4) 0.001(3) 0.023(4) 0.001(3)
C25 0.039(4) 0.044(3) 0.037(3) -0.007(3) 0.014(3) -0.006(3)
C26 0.037(3) 0.047(3) 0.030(3) -0.004(2) 0.015(3) -0.006(3)
C27 0.043(4) 0.041(3) 0.040(3) 0.002(3) 0.016(3) -0.001(3)
C28 0.039(4) 0.063(4) 0.044(4) 0.011(3) 0.008(3) -0.003(3)
C29 0.044(4) 0.069(5) 0.059(4) 0.018(3) 0.023(4) 0.015(3)
C30 0.052(4) 0.049(4) 0.042(4) 0.011(3) 0.022(3) 0.011(3)
C31 0.083(5) 0.050(4) 0.064(5) 0.006(3) 0.040(4) 0.020(4)
C32 0.103(6) 0.044(4) 0.070(5) -0.002(3) 0.055(5) 0.016(4)
C33 0.089(5) 0.043(4) 0.044(4) 0.001(3) 0.036(4) -0.010(4)
C34 0.129(8) 0.048(4) 0.063(5) -0.014(4) 0.056(6) -0.029(5)
C35 0.101(7) 0.066(5) 0.060(5) -0.012(4) 0.039(5) -0.039(5)
C36 0.066(5) 0.072(5) 0.054(4) -0.003(4) 0.026(4) -0.029(4)
C37 0.059(4) 0.039(3) 0.035(3) 0.003(3) 0.022(3) -0.003(3)
C38 0.056(4) 0.034(3) 0.037(3) 0.007(2) 0.024(3) 0.002(3)

loop_
_atom_type_symbol
_atom_type_description
_atom_type_scat_dispersion_real
_atom_type_scat_dispersion_imag
_atom_type_scat_source
C C 0.0033 0.0016 'International Tables Vol C Tables 4.2.6.8 and 6.1.1.4'
H H 0.0000 0.0000 'International Tables Vol C Tables 4.2.6.8 and 6.1.1.4'
N N 0.0061 0.0033 'International Tables Vol C Tables 4.2.6.8 and 6.1.1.4'
O O 0.0106 0.0060 'International Tables Vol C Tables 4.2.6.8 and 6.1.1.4'
Pb Pb -3.3944 10.1111 'International Tables Vol C Tables 4.2.6.8 and 6.1.1.4'

loop_
_geom_angle_atom_site_label_1
_geom_angle_atom_site_label_2
_geom_angle_atom_site_label_3
_geom_angle
_geom_angle_site_symmetry_1
_geom_angle_site_symmetry_3
_geom_angle_publ_flag
O1 Pb1 N1 72.51(15) . . ?
O1 Pb1 N2 77.01(14) . . ?
N1 Pb1 N2 63.95(15) . . ?
O1 Pb1 O4 118.35(12) . 4_565 ?
N1 Pb1 O4 81.89(13) . 4_565 ?
N2 Pb1 O4 136.93(13) . 4_565 ?
O1 Pb1 O2 50.22(12) . . ?
N1 Pb1 O2 73.97(14) . . ?
N2 Pb1 O2 120.25(13) . . ?
O4 Pb1 O2 69.23(11) 4_565 . ?
O1 Pb1 O3 148.68(14) . 4_565 ?
N1 Pb1 O3 76.94(13) . 4_565 ?
N2 Pb1 O3 95.80(13) . 4_565 ?
O4 Pb1 O3 49.09(11) 4_565 4_565 ?
O2 Pb1 O3 114.28(12) . 4_565 ?
N3 Pb2 O5 87.16(14) . . ?
N3 Pb2 N4 64.34(15) . . ?
O5 Pb2 N4 71.80(14) . . ?
N3 Pb2 O3 74.30(13) . . ?
O5 Pb2 O3 68.61(13) . . ?
N4 Pb2 O3 123.01(13) . . ?
N3 Pb2 O2 76.50(13) . . ?
O5 Pb2 O2 149.62(13) . . ?
N4 Pb2 O2 121.00(14) . . ?
O3 Pb2 O2 82.26(11) . . ?
C15 N1 C26 117.7(5) . . ?
C15 N1 Pb1 122.8(4) . . ?
C26 N1 Pb1 119.0(4) . . ?
C24 N2 C25 117.9(5) . . ?
C24 N2 Pb1 122.9(4) . . ?
C25 N2 Pb1 118.6(4) . . ?
C27 N3 C38 118.2(5) . . ?
C27 N3 Pb2 120.4(4) . . ?
C38 N3 Pb2 120.9(4) . . ?
C36 N4 C37 118.3(6) . . ?
C36 N4 Pb2 124.3(5) . . ?
C37 N4 Pb2 117.3(4) . . ?
O6 N5 O7 123.1(7) . . ?
O6 N5 O5 116.9(6) . . ?
O7 N5 O5 119.9(7) . . ?
O8 N6 O9 121.7(8) . . ?
O8 N6 O10 118.3(7) . . ?
O9 N6 O10 119.9(8) . . ?
C1 O1 Pb1 94.9(3) . . ?
C1 O2 Pb1 91.1(3) . . ?
C1 O2 Pb2 152.8(4) . . ?
Pb1 O2 Pb2 107.56(13) . . ?
C14 O3 Pb2 136.1(3) . . ?
C14 O3 Pb1 90.6(3) . 4_566 ?
Pb2 O3 Pb1 116.34(13) . 4_566 ?
C14 O4 Pb1 94.9(3) . 4_566 ?
N5 O5 Pb2 108.5(4) . . ?
O1 C1 O2 123.2(5) . . ?
O1 C1 C2 119.4(5) . . ?
O2 C1 C2 117.3(5) . . ?
C7 C2 C3 120.1(6) . . ?
C7 C2 C1 120.6(5) . . ?
C3 C2 C1 119.1(5) . . ?
C4 C3 C2 120.8(6) . . ?
C4 C3 H3 119.6 . . ?
C2 C3 H3 119.6 . . ?
C3 C4 C5 119.2(6) . . ?
C3 C4 H4 120.4 . . ?
C5 C4 H4 120.4 . . ?
C6 C5 C4 119.9(6) . . ?
C6 C5 H5 120.0 . . ?
C4 C5 H5 120.0 . . ?
C5 C6 C7 122.0(6) . . ?
C5 C6 H6 119.0 . . ?
C7 C6 H6 119.0 . . ?
C2 C7 C6 117.9(5) . . ?
C2 C7 C8 120.3(5) . . ?
C6 C7 C8 121.8(5) . . ?
C9 C8 C13 117.9(5) . . ?
C9 C8 C7 122.8(5) . . ?
C13 C8 C7 119.3(5) . . ?
C10 C9 C8 120.5(5) . . ?
C10 C9 C14 118.9(5) . . ?
C8 C9 C14 120.5(5) . . ?
C9 C10 C11 120.5(6) . . ?
C9 C10 H10 119.8 . . ?
C11 C10 H10 119.8 . . ?
C12 C11 C10 120.4(6) . . ?
C12 C11 H11 119.8 . . ?
C10 C11 H11 119.8 . . ?
C11 C12 C13 120.2(6) . . ?
C11 C12 H12 119.9 . . ?
C13 C12 H12 119.9 . . ?
C12 C13 C8 120.6(6) . . ?
C12 C13 H13 119.7 . . ?
C8 C13 H13 119.7 . . ?
O4 C14 O3 122.7(5) . . ?
O4 C14 C9 119.4(5) . . ?
O3 C14 C9 117.8(5) . . ?
N1 C15 C16 123.6(6) . . ?
N1 C15 H15 118.2 . . ?
C16 C15 H15 118.2 . . ?
C17 C16 C15 118.8(6) . . ?
C17 C16 H16 120.6 . . ?
C15 C16 H16 120.6 . . ?
C16 C17 C18 119.8(6) . . ?
C16 C17 H17 120.1 . . ?
C18 C17 H17 120.1 . . ?
C17 C18 C26 117.9(5) . . ?
C17 C18 C19 122.7(6) . . ?
C26 C18 C19 119.3(6) . . ?
C20 C19 C18 121.8(6) . . ?
C20 C19 H19 119.1 . . ?
C18 C19 H19 119.1 . . ?
C19 C20 C21 120.1(6) . . ?
C19 C20 H20 119.9 . . ?
C21 C20 H20 119.9 . . ?
C22 C21 C25 116.9(6) . . ?
C22 C21 C20 122.6(6) . . ?
C25 C21 C20 120.4(6) . . ?
C23 C22 C21 120.3(6) . . ?
C23 C22 H22 119.8 . . ?
C21 C22 H22 119.8 . . ?
C22 C23 C24 118.6(6) . . ?
C22 C23 H23 120.7 . . ?
C24 C23 H23 120.7 . . ?
N2 C24 C23 123.4(6) . . ?
N2 C24 H24 118.3 . . ?
C23 C24 H24 118.3 . . ?
N2 C25 C21 122.8(5) . . ?
N2 C25 C26 118.5(5) . . ?
C21 C25 C26 118.6(5) . . ?
N1 C26 C18 122.3(5) . . ?
N1 C26 C25 118.0(5) . . ?
C18 C26 C25 119.7(5) . . ?
N3 C27 C28 123.0(6) . . ?
N3 C27 H27 118.5 . . ?
C28 C27 H27 118.5 . . ?
C29 C28 C27 119.2(6) . . ?
C29 C28 H28 120.4 . . ?
C27 C28 H28 120.4 . . ?
C28 C29 C30 119.0(6) . . ?
C28 C29 H29 120.5 . . ?
C30 C29 H29 120.5 . . ?
C29 C30 C38 118.3(6) . . ?
C29 C30 C31 121.9(6) . . ?
C38 C30 C31 119.8(6) . . ?
C32 C31 C30 121.1(7) . . ?
C32 C31 H31 119.5 . . ?
C30 C31 H31 119.5 . . ?
C31 C32 C33 120.6(6) . . ?
C31 C32 H32 119.7 . . ?
C33 C32 H32 119.7 . . ?
C34 C33 C37 116.7(7) . . ?
C34 C33 C32 123.3(7) . . ?
C37 C33 C32 119.9(6) . . ?
C35 C34 C33 121.2(7) . . ?
C35 C34 H34 119.4 . . ?
C33 C34 H34 119.4 . . ?
C34 C35 C36 117.9(7) . . ?
C34 C35 H35 121.0 . . ?
C36 C35 H35 121.0 . . ?
N4 C36 C35 123.7(7) . . ?
N4 C36 H36 118.1 . . ?
C35 C36 H36 118.1 . . ?
N4 C37 C33 122.2(6) . . ?
N4 C37 C38 118.8(5) . . ?
C33 C37 C38 119.0(6) . . ?
N3 C38 C30 122.2(5) . . ?
N3 C38 C37 118.3(5) . . ?
C30 C38 C37 119.4(5) . . ?
H11A O11 H11B 123(4) . . ?

loop_
_geom_bond_atom_site_label_1
_geom_bond_atom_site_label_2
_geom_bond_distance
_geom_bond_site_symmetry_2
_geom_bond_publ_flag
Pb1 O1 2.555(4) . ?
Pb1 N1 2.560(5) . ?
Pb1 N2 2.583(5) . ?
Pb1 O4 2.614(4) 4_565 ?
Pb1 O2 2.630(4) . ?
Pb1 O3 2.700(4) 4_565 ?
Pb2 N3 2.512(5) . ?
Pb2 O5 2.598(4) . ?
Pb2 N4 2.609(5) . ?
Pb2 O3 2.655(4) . ?
Pb2 O2 2.699(4) . ?
N1 C15 1.319(7) . ?
N1 C26 1.364(7) . ?
N2 C24 1.325(7) . ?
N2 C25 1.346(7) . ?
N3 C27 1.324(7) . ?
N3 C38 1.359(7) . ?
N4 C36 1.331(7) . ?
N4 C37 1.360(8) . ?
N5 O6 1.205(8) . ?
N5 O7 1.216(7) . ?
N5 O5 1.251(7) . ?
N6 O8 1.222(8) . ?
N6 O9 1.227(8) . ?
N6 O10 1.261(8) . ?
O1 C1 1.247(6) . ?
O2 C1 1.255(6) . ?
O3 C14 1.263(6) . ?
O3 Pb1 2.700(4) 4_566 ?
O4 C14 1.254(6) . ?
O4 Pb1 2.614(4) 4_566 ?
C1 C2 1.502(8) . ?
C2 C7 1.390(8) . ?
C2 C3 1.402(8) . ?
C3 C4 1.371(8) . ?
C3 H3 0.9300 . ?
C4 C5 1.390(9) . ?
C4 H4 0.9300 . ?
C5 C6 1.373(8) . ?
C5 H5 0.9300 . ?
C6 C7 1.390(8) . ?
C6 H6 0.9300 . ?
C7 C8 1.485(8) . ?
C8 C9 1.387(8) . ?
C8 C13 1.406(7) . ?
C9 C10 1.370(8) . ?
C9 C14 1.506(7) . ?
C10 C11 1.372(8) . ?
C10 H10 0.9300 . ?
C11 C12 1.356(10) . ?
C11 H11 0.9300 . ?
C12 C13 1.371(9) . ?
C12 H12 0.9300 . ?
C13 H13 0.9300 . ?
C15 C16 1.388(8) . ?
C15 H15 0.9300 . ?
C16 C17 1.360(9) . ?
C16 H16 0.9300 . ?
C17 C18 1.392(8) . ?
C17 H17 0.9300 . ?
C18 C26 1.393(8) . ?
C18 C19 1.437(8) . ?
C19 C20 1.338(9) . ?
C19 H19 0.9300 . ?
C20 C21 1.422(8) . ?
C20 H20 0.9300 . ?
C21 C22 1.392(8) . ?
C21 C25 1.415(7) . ?
C22 C23 1.363(9) . ?
C22 H22 0.9300 . ?
C23 C24 1.395(8) . ?
C23 H23 0.9300 . ?
C24 H24 0.9300 . ?
C25 C26 1.440(8) . ?
C27 C28 1.393(8) . ?
C27 H27 0.9300 . ?
C28 C29 1.375(9) . ?
C28 H28 0.9300 . ?
C29 C30 1.394(9) . ?
C29 H29 0.9300 . ?
C30 C38 1.399(8) . ?
C30 C31 1.432(8) . ?
C31 C32 1.337(10) . ?
C31 H31 0.9300 . ?
C32 C33 1.426(10) . ?
C32 H32 0.9300 . ?
C33 C34 1.412(10) . ?
C33 C37 1.415(8) . ?
C34 C35 1.357(11) . ?
C34 H34 0.9300 . ?
C35 C36 1.399(10) . ?
C35 H35 0.9300 . ?
C36 H36 0.9300 . ?
C37 C38 1.428(8) . ?
O11 H11A 0.88(2) . ?
O11 H11B 0.92(2) . ?

loop_
_geom_hbond_atom_site_label_D
_geom_hbond_atom_site_label_H
_geom_hbond_atom_site_label_A
_geom_hbond_distance_DH
_geom_hbond_distance_HA
_geom_hbond_distance_DA
_geom_hbond_angle_DHA
_geom_hbond_site_symmetry_A
O11 H11B O7 0.92(2) 2.31(10) 2.987(15) 130(11) 2_556
